data_1506128
loop_
_publ_author_name
'W\"urthner, Frank'
'Osswald, Peter'
'Schmidt, R\"udiger'
'Kaiser, Theo E.'
'Mansikkam\"aki, Heidi'
'K\"onemann, Martin'

_publ_section_title
;
 Synthesis and optical and electrochemical properties of core-fluorinated
 perylene bisimides.
;
_journal_issue 17
_journal_name_full 'Organic letters'
_journal_page_first 3765
_journal_page_last 3768
_journal_paper_doi 10.1021/ol0613416
_journal_volume 8
_journal_year 2006
_chemical_formula_moiety 'C48 H40 O4 N2 F2, 2(C7 H8)'
_chemical_formula_sum 'C62 H56 F2 N2 O4'
_chemical_formula_weight 931.09
_space_group_IT_number 14
_symmetry_cell_setting monoclinic
_symmetry_Int_Tables_number 14
_symmetry_space_group_name_Hall '-P 2ybc'
_symmetry_space_group_name_H-M 'P 1 21/c 1'
_atom_sites_solution_hydrogens geom
_atom_sites_solution_primary direct
_atom_sites_solution_secondary difmap
_audit_creation_method SHELXL-97
_cell_angle_alpha 90.00
_cell_angle_beta 97.135(6)
_cell_angle_gamma 90.00
_cell_formula_units_Z 4
_cell_length_a 17.040(2)
_cell_length_b 11.320(1)
_cell_length_c 25.137(2)
_cell_measurement_temperature 103(2)
_cell_volume 4811.2(8)
_computing_molecular_graphics 'Mercury 1.4.1, ccdc'
_computing_structure_refinement 'SHELXL-97 (Sheldrick, 1997)'
_computing_structure_solution 'SHELXS-97 (Sheldrick, 1990)'
_diffrn_ambient_temperature 103(2)
_diffrn_measured_fraction_theta_full 0.970
_diffrn_measured_fraction_theta_max 0.970
_diffrn_measurement_device_type 'Bruker AXS CCD'
_diffrn_measurement_method 'rotation in phi and omega'
_diffrn_radiation_monochromator graphite
_diffrn_radiation_probe x-ray
_diffrn_radiation_type CuK\a
_diffrn_radiation_wavelength 1.54178
_diffrn_reflns_av_R_equivalents 0.0653
_diffrn_reflns_av_sigmaI/netI 0.0709
_diffrn_reflns_limit_h_max 18
_diffrn_reflns_limit_h_min -17
_diffrn_reflns_limit_k_max 12
_diffrn_reflns_limit_k_min -12
_diffrn_reflns_limit_l_max 27
_diffrn_reflns_limit_l_min -26
_diffrn_reflns_number 28605
_diffrn_reflns_theta_full 57.44
_diffrn_reflns_theta_max 57.44
_diffrn_reflns_theta_min 2.61
_diffrn_source 'fine-focus sealed tube'
_exptl_absorpt_coefficient_mu 0.679
_exptl_absorpt_correction_T_max 0.9352
_exptl_absorpt_correction_T_min 0.7729
_exptl_absorpt_correction_type multi-scan
_exptl_crystal_colour red
_exptl_crystal_density_diffrn 1.285
_exptl_crystal_density_method 'not measured'
_exptl_crystal_description block
_exptl_crystal_F_000 1968
_exptl_crystal_recrystallization_method 'Cooling of toluene solution to -30\%C'
_exptl_crystal_size_max 0.40
_exptl_crystal_size_mid 0.15
_exptl_crystal_size_min 0.10
_refine_diff_density_max 0.303
_refine_diff_density_min -0.246
_refine_diff_density_rms 0.054
_refine_ls_extinction_coef 0.00376(18)
_refine_ls_extinction_expression Fc^*^=kFc[1+0.001xFc^2^\l^3^/sin(2\q)]^-1/4^
_refine_ls_extinction_method SHELXL
_refine_ls_goodness_of_fit_ref 1.035
_refine_ls_hydrogen_treatment riding
_refine_ls_matrix_type full
_refine_ls_number_parameters 653
_refine_ls_number_reflns 6387
_refine_ls_number_restraints 0
_refine_ls_restrained_S_all 1.035
_refine_ls_R_factor_all 0.0735
_refine_ls_R_factor_gt 0.0519
_refine_ls_shift/su_max 0.000
_refine_ls_shift/su_mean 0.000
_refine_ls_structure_factor_coef Fsqd
_refine_ls_weighting_details 'calc w=1/[\s^2^(Fo^2^)+(0.0516P)^2^+2.3971P] where P=(Fo^2^+2Fc^2^)/3'
_refine_ls_weighting_scheme calc
_refine_ls_wR_factor_gt 0.1192
_refine_ls_wR_factor_ref 0.1321
_reflns_number_gt 4828
_reflns_number_total 6387
_reflns_threshold_expression >2sigma(I)
_cod_data_source_file ol0613416si1.cif
_cod_data_source_block 2a
_cod_original_cell_volume 4811.3(8)
_cod_original_sg_symbol_H-M 'P 21/c'
_cod_database_code 1506128

loop_
_symmetry_equiv_pos_as_xyz
'x, y, z'
'-x, y+1/2, -z+1/2'
'-x, -y, -z'
'x, -y-1/2, z-1/2'

loop_
_atom_site_label
_atom_site_type_symbol
_atom_site_fract_x
_atom_site_fract_y
_atom_site_fract_z
_atom_site_U_iso_or_equiv
_atom_site_adp_type
_atom_site_occupancy
_atom_site_symmetry_multiplicity
_atom_site_calc_flag
_atom_site_refinement_flags
_atom_site_disorder_assembly
_atom_site_disorder_group
C1 C 0.17430(15) 0.5468(2) 0.35198(9) 0.0280(6) Uani 1 1 d . . .
C2 C 0.25636(15) 0.5360(2) 0.35972(10) 0.0306(6) Uani 1 1 d . . .
C3 C 0.29031(16) 0.4463(2) 0.33212(10) 0.0338(7) Uani 1 1 d . . .
H3 H 0.3462 0.4380 0.3362 0.041 Uiso 1 1 calc R . .
C4 C 0.24433(17) 0.3696(2) 0.29899(10) 0.0361(7) Uani 1 1 d . . .
H4 H 0.2684 0.3079 0.2811 0.043 Uiso 1 1 calc R . .
C5 C 0.16325(16) 0.3827(2) 0.29193(10) 0.0339(7) Uani 1 1 d . . .
H5 H 0.1320 0.3293 0.2691 0.041 Uiso 1 1 calc R . .
C6 C 0.12603(15) 0.4724(2) 0.31746(10) 0.0310(6) Uani 1 1 d . . .
N7 N 0.13696(12) 0.63843(16) 0.38130(8) 0.0275(5) Uani 1 1 d . . .
C8 C 0.13788(15) 0.7546(2) 0.36208(11) 0.0293(6) Uani 1 1 d . . .
C9 C 0.10101(14) 0.8468(2) 0.39309(10) 0.0270(6) Uani 1 1 d . . .
C10 C 0.06886(14) 0.8188(2) 0.44087(9) 0.0244(6) Uani 1 1 d . . .
C11 C 0.07054(14) 0.7003(2) 0.45866(10) 0.0261(6) Uani 1 1 d . . .
C12 C 0.10508(15) 0.6055(2) 0.42824(10) 0.0281(6) Uani 1 1 d . . .
C13 C 0.03793(15) 0.6726(2) 0.50441(10) 0.0303(6) Uani 1 1 d . . .
H13 H 0.0382 0.5929 0.5162 0.036 Uiso 1 1 calc R . .
C14 C 0.00452(15) 0.7592(2) 0.53369(10) 0.0300(6) Uani 1 1 d . . .
H14 H -0.0178 0.7370 0.5650 0.036 Uiso 0.25 1 calc PR A 1
F1 F 0.05860(11) 1.15497(14) 0.37866(7) 0.0348(5) Uani 0.75 1 d P B 2
C15 C 0.00271(14) 0.8777(2) 0.51845(10) 0.0261(6) Uani 1 1 d . . .
C16 C 0.03471(14) 0.9093(2) 0.47027(9) 0.0253(6) Uani 1 1 d . . .
C17 C 0.03197(14) 1.0287(2) 0.45085(10) 0.0263(6) Uani 1 1 d . . .
C18 C 0.06239(15) 1.0467(2) 0.40257(10) 0.0310(6) Uani 1 1 d . . .
H18 H 0.0593 1.1242 0.3880 0.037 Uiso 0.75 1 calc PR C 1
F1B F -0.0151(4) 0.7258(6) 0.5786(3) 0.0607(19) Uani 0.25 1 d P D 2
C19 C 0.09668(15) 0.9603(2) 0.37443(10) 0.0308(6) Uani 1 1 d . . .
H19 H 0.1173 0.9797 0.3421 0.037 Uiso 1 1 calc R . .
C21 C 0.31024(15) 0.6159(2) 0.39675(10) 0.0341(7) Uani 1 1 d . . .
H21 H 0.2764 0.6758 0.4122 0.041 Uiso 1 1 calc R . .
C22 C 0.36882(16) 0.6821(2) 0.36608(11) 0.0434(7) Uani 1 1 d . . .
H22A H 0.4023 0.7333 0.3909 0.065 Uiso 1 1 calc R . .
H22B H 0.3397 0.7304 0.3379 0.065 Uiso 1 1 calc R . .
H22C H 0.4020 0.6251 0.3498 0.065 Uiso 1 1 calc R . .
C23 C 0.35343(17) 0.5450(2) 0.44312(11) 0.0459(8) Uani 1 1 d . . .
H23A H 0.3870 0.5980 0.4669 0.069 Uiso 1 1 calc R . .
H23B H 0.3863 0.4844 0.4289 0.069 Uiso 1 1 calc R . .
H23C H 0.3147 0.5070 0.4633 0.069 Uiso 1 1 calc R . .
C61 C 0.03746(15) 0.4908(2) 0.30459(10) 0.0334(7) Uani 1 1 d . . .
H61 H 0.0189 0.5358 0.3349 0.040 Uiso 1 1 calc R . .
C62 C 0.02130(18) 0.5660(3) 0.25414(13) 0.0639(10) Uani 1 1 d . . .
H62A H -0.0358 0.5778 0.2455 0.096 Uiso 1 1 calc R . .
H62B H 0.0419 0.5257 0.2243 0.096 Uiso 1 1 calc R . .
H62C H 0.0474 0.6427 0.2602 0.096 Uiso 1 1 calc R . .
C63 C -0.00870(19) 0.3762(3) 0.29824(16) 0.0673(10) Uani 1 1 d . . .
H63A H -0.0653 0.3936 0.2902 0.101 Uiso 1 1 calc R . .
H63B H 0.0006 0.3307 0.3316 0.101 Uiso 1 1 calc R . .
H63C H 0.0087 0.3301 0.2688 0.101 Uiso 1 1 calc R . .
O1 O 0.16823(11) 0.77743(14) 0.32192(7) 0.0374(5) Uani 1 1 d . . .
O2 O 0.10722(11) 0.50257(15) 0.44268(7) 0.0389(5) Uani 1 1 d . . .
C201 C 0.31727(15) 1.3514(2) 0.68680(10) 0.0293(6) Uani 1 1 d . . .
C202 C 0.23645(15) 1.3763(2) 0.67930(10) 0.0308(6) Uani 1 1 d . . .
C221 C 0.18176(16) 1.3346(2) 0.63066(11) 0.0371(7) Uani 1 1 d . . .
H221 H 0.2153 1.2971 0.6054 0.045 Uiso 1 1 calc R . .
C222 C 0.12463(17) 1.2402(2) 0.64644(12) 0.0493(8) Uani 1 1 d . . .
H22D H 0.1548 1.1750 0.6646 0.074 Uiso 1 1 calc R . .
H22E H 0.0925 1.2104 0.6142 0.074 Uiso 1 1 calc R . .
H22F H 0.0900 1.2748 0.6706 0.074 Uiso 1 1 calc R . .
C223 C 0.13721(17) 1.4372(2) 0.60100(11) 0.0452(8) Uani 1 1 d . . .
H22G H 0.1037 1.4069 0.5694 0.068 Uiso 1 1 calc R . .
H22H H 0.1753 1.4939 0.5896 0.068 Uiso 1 1 calc R . .
H22I H 0.1042 1.4764 0.6249 0.068 Uiso 1 1 calc R . .
C203 C 0.20693(16) 1.4430(2) 0.71908(11) 0.0364(7) Uani 1 1 d . . .
H203 H 0.1521 1.4612 0.7156 0.044 Uiso 1 1 calc R . .
C204 C 0.25548(18) 1.4832(2) 0.76340(11) 0.0383(7) Uani 1 1 d . . .
H204 H 0.2340 1.5288 0.7898 0.046 Uiso 1 1 calc R . .
C205 C 0.33483(17) 1.4572(2) 0.76931(11) 0.0366(7) Uani 1 1 d . . .
H205 H 0.3678 1.4860 0.7998 0.044 Uiso 1 1 calc R . .
C206 C 0.36802(15) 1.3891(2) 0.73131(10) 0.0319(7) Uani 1 1 d . . .
C261 C 0.45521(15) 1.3579(2) 0.74048(11) 0.0372(7) Uani 1 1 d . . .
H261 H 0.4672 1.3079 0.7097 0.045 Uiso 1 1 calc R . .
C262 C 0.47361(18) 1.2847(3) 0.79182(12) 0.0502(8) Uani 1 1 d . . .
H26A H 0.4403 1.2138 0.7894 0.075 Uiso 1 1 calc R . .
H26B H 0.4628 1.3320 0.8227 0.075 Uiso 1 1 calc R . .
H26C H 0.5294 1.2615 0.7962 0.075 Uiso 1 1 calc R . .
C263 C 0.50647(17) 1.4682(3) 0.74151(12) 0.0497(8) Uani 1 1 d . . .
H26D H 0.4943 1.5112 0.7076 0.075 Uiso 1 1 calc R . .
H26E H 0.5624 1.4454 0.7462 0.075 Uiso 1 1 calc R . .
H26F H 0.4957 1.5190 0.7713 0.075 Uiso 1 1 calc R . .
N207 N 0.35018(12) 1.27981(17) 0.64653(8) 0.0277(5) Uani 1 1 d . . .
C208 C 0.38197(15) 1.3393(2) 0.60528(10) 0.0309(6) Uani 1 1 d . . .
C209 C 0.41805(14) 1.2637(2) 0.56649(10) 0.0273(6) Uani 1 1 d . . .
C210 C 0.42283(14) 1.1404(2) 0.57261(10) 0.0262(6) Uani 1 1 d . . .
C211 C 0.38799(14) 1.0855(2) 0.61476(10) 0.0280(6) Uani 1 1 d . . .
C212 C 0.35049(15) 1.1576(2) 0.65361(10) 0.0300(6) Uani 1 1 d . . .
C213 C 0.38864(15) 0.9651(2) 0.61952(10) 0.0314(6) Uani 1 1 d . . .
H213 H 0.3633 0.9284 0.6468 0.038 Uiso 1 1 calc R . .
C214 C 0.42645(15) 0.8963(2) 0.58436(10) 0.0327(7) Uani 1 1 d . . .
H214 H 0.4264 0.8129 0.5884 0.039 Uiso 0.75 1 calc PR E 1
F20B F 0.4275(4) 0.7788(5) 0.5926(3) 0.0553(18) Uani 0.25 1 d P F 2
C215 C 0.46423(14) 0.9451(2) 0.54349(10) 0.0288(6) Uani 1 1 d . . .
C216 C 0.46126(14) 1.0702(2) 0.53624(9) 0.0276(6) Uani 1 1 d . . .
C217 C 0.49425(14) 1.1274(2) 0.49298(10) 0.0279(6) Uani 1 1 d . . .
C219 C 0.44805(15) 1.3169(2) 0.52442(10) 0.0324(7) Uani 1 1 d . . .
H219 H 0.4443 1.4001 0.5198 0.039 Uiso 1 1 calc R . .
O201 O 0.32167(11) 1.11415(15) 0.69113(7) 0.0430(5) Uani 1 1 d . . .
O202 O 0.38001(11) 1.44618(15) 0.60232(7) 0.0427(5) Uani 1 1 d . . .
C218 C 0.48395(15) 1.2484(2) 0.48859(10) 0.0319(7) Uani 1 1 d . . .
H218 H 0.5027 1.2870 0.4591 0.038 Uiso 0.25 1 calc PR G 1
F201 F 0.50952(12) 1.31019(16) 0.44752(8) 0.0431(5) Uani 0.75 1 d P H 2
C101 C 0.32215(16) 0.9542(2) 0.41856(11) 0.0428(7) Uani 1 1 d . . .
H10A H 0.2878 0.9222 0.3878 0.064 Uiso 1 1 calc R . .
H10B H 0.3350 0.8916 0.4452 0.064 Uiso 1 1 calc R . .
H10C H 0.3710 0.9842 0.4066 0.064 Uiso 1 1 calc R . .
C103 C 0.26582(17) 1.1598(2) 0.41634(11) 0.0412(7) Uani 1 1 d . . .
H103 H 0.2835 1.1706 0.3823 0.049 Uiso 1 1 calc R . .
C102 C 0.28023(15) 1.0531(2) 0.44327(11) 0.0349(7) Uani 1 1 d . . .
C104 C 0.22596(17) 1.2506(2) 0.43852(12) 0.0447(8) Uani 1 1 d . . .
H104 H 0.2161 1.3226 0.4194 0.054 Uiso 1 1 calc R . .
C105 C 0.20046(17) 1.2368(2) 0.48827(12) 0.0422(7) Uani 1 1 d . . .
H105 H 0.1737 1.2994 0.5036 0.051 Uiso 1 1 calc R . .
C106 C 0.21421(16) 1.1310(2) 0.51554(11) 0.0409(7) Uani 1 1 d . . .
H106 H 0.1964 1.1205 0.5496 0.049 Uiso 1 1 calc R . .
C107 C 0.25398(15) 1.0407(2) 0.49315(11) 0.0379(7) Uani 1 1 d . . .
H107 H 0.2635 0.9688 0.5123 0.045 Uiso 1 1 calc R . .
C111 C 0.26558(18) 0.6845(3) 0.54855(11) 0.0479(8) Uani 1 1 d . . .
H11A H 0.2174 0.6477 0.5305 0.072 Uiso 1 1 calc R . .
H11B H 0.3067 0.6242 0.5563 0.072 Uiso 1 1 calc R . .
H11C H 0.2840 0.7453 0.5253 0.072 Uiso 1 1 calc R . .
C112 C 0.24801(17) 0.7402(2) 0.60030(11) 0.0393(7) Uani 1 1 d . . .
C113 C 0.28469(17) 0.7004(2) 0.64954(11) 0.0429(8) Uani 1 1 d . . .
H113 H 0.3205 0.6358 0.6509 0.051 Uiso 1 1 calc R . .
C114 C 0.26919(19) 0.7544(3) 0.69690(12) 0.0501(8) Uani 1 1 d . . .
H114 H 0.2948 0.7264 0.7302 0.060 Uiso 1 1 calc R . .
C115 C 0.2176(2) 0.8474(3) 0.69610(14) 0.0542(9) Uani 1 1 d . . .
H115 H 0.2079 0.8845 0.7286 0.065 Uiso 1 1 calc R . .
C116 C 0.17977(18) 0.8864(3) 0.64750(14) 0.0512(8) Uani 1 1 d . . .
H116 H 0.1429 0.9496 0.6465 0.061 Uiso 1 1 calc R . .
C117 C 0.19538(16) 0.8338(2) 0.60020(12) 0.0434(8) Uani 1 1 d . . .
H117 H 0.1696 0.8624 0.5670 0.052 Uiso 1 1 calc R . .

loop_
_atom_site_aniso_label
_atom_site_aniso_U_11
_atom_site_aniso_U_22
_atom_site_aniso_U_33
_atom_site_aniso_U_23
_atom_site_aniso_U_13
_atom_site_aniso_U_12
C1 0.0382(18) 0.0150(13) 0.0314(15) 0.0005(12) 0.0071(12) 0.0024(12)
C2 0.0362(18) 0.0192(14) 0.0371(16) 0.0025(12) 0.0070(13) 0.0040(13)
C3 0.0351(17) 0.0261(15) 0.0406(16) -0.0003(13) 0.0067(13) 0.0021(13)
C4 0.047(2) 0.0232(15) 0.0399(17) -0.0007(13) 0.0121(14) 0.0059(14)
C5 0.0425(19) 0.0222(15) 0.0371(16) -0.0043(12) 0.0052(13) 0.0018(13)
C6 0.0396(17) 0.0210(14) 0.0326(15) 0.0015(12) 0.0058(13) 0.0020(13)
N7 0.0338(13) 0.0171(11) 0.0319(12) -0.0010(10) 0.0054(10) 0.0023(10)
C8 0.0314(16) 0.0191(14) 0.0373(17) 0.0012(13) 0.0040(13) 0.0003(12)
C9 0.0295(15) 0.0171(14) 0.0340(15) -0.0025(12) 0.0022(12) -0.0013(11)
C10 0.0255(15) 0.0159(13) 0.0313(15) -0.0006(11) 0.0012(11) -0.0006(11)
C11 0.0269(15) 0.0174(14) 0.0335(15) 0.0003(12) 0.0015(12) 0.0015(11)
C12 0.0320(16) 0.0177(15) 0.0341(16) 0.0000(12) 0.0014(12) 0.0012(12)
C13 0.0355(16) 0.0171(14) 0.0376(16) 0.0008(12) 0.0026(13) 0.0000(12)
C14 0.0354(17) 0.0217(15) 0.0330(16) 0.0008(13) 0.0050(13) 0.0007(12)
F1 0.0575(13) 0.0122(10) 0.0374(11) 0.0082(8) 0.0166(10) 0.0093(9)
C15 0.0253(15) 0.0185(14) 0.0336(15) -0.0006(12) 0.0002(11) 0.0012(11)
C16 0.0244(15) 0.0185(14) 0.0319(15) 0.0003(12) -0.0007(11) -0.0013(11)
C17 0.0258(15) 0.0186(14) 0.0335(15) 0.0003(12) -0.0005(12) -0.0002(11)
C18 0.0385(17) 0.0117(13) 0.0422(17) 0.0041(13) 0.0032(13) 0.0022(12)
F1B 0.073(5) 0.041(4) 0.072(5) 0.006(4) 0.024(4) 0.002(4)
C19 0.0360(17) 0.0205(15) 0.0362(16) 0.0016(12) 0.0059(12) 0.0020(12)
C21 0.0360(17) 0.0243(14) 0.0418(17) -0.0052(13) 0.0046(13) 0.0028(13)
C22 0.0435(18) 0.0322(16) 0.0551(19) -0.0037(14) 0.0088(14) 0.0000(14)
C23 0.0507(19) 0.0396(17) 0.0459(18) -0.0027(15) -0.0001(15) 0.0008(15)
C61 0.0389(18) 0.0211(14) 0.0401(16) -0.0018(12) 0.0046(13) 0.0016(13)
C62 0.044(2) 0.073(2) 0.074(2) 0.033(2) 0.0044(17) 0.0093(18)
C63 0.050(2) 0.0337(18) 0.115(3) 0.0088(19) -0.0026(19) -0.0030(16)
O1 0.0498(13) 0.0250(10) 0.0396(11) 0.0017(9) 0.0143(10) 0.0033(9)
O2 0.0566(13) 0.0188(10) 0.0432(11) 0.0012(9) 0.0131(9) 0.0040(9)
C201 0.0371(18) 0.0180(14) 0.0333(16) -0.0010(12) 0.0062(13) 0.0029(12)
C202 0.0350(18) 0.0200(14) 0.0379(16) 0.0013(12) 0.0059(13) 0.0014(12)
C221 0.0365(17) 0.0344(16) 0.0407(17) -0.0040(13) 0.0056(13) 0.0047(14)
C222 0.048(2) 0.0415(18) 0.056(2) -0.0031(15) -0.0034(15) -0.0009(15)
C223 0.0463(19) 0.0421(18) 0.0463(18) 0.0040(15) 0.0017(14) 0.0036(15)
C203 0.0350(17) 0.0300(15) 0.0452(18) 0.0015(14) 0.0093(14) 0.0077(13)
C204 0.050(2) 0.0274(16) 0.0395(18) -0.0055(13) 0.0140(15) 0.0030(14)
C205 0.046(2) 0.0263(15) 0.0370(16) -0.0054(13) 0.0034(13) -0.0018(14)
C206 0.0389(18) 0.0207(14) 0.0366(16) 0.0003(13) 0.0060(13) -0.0007(13)
C261 0.0347(18) 0.0341(16) 0.0422(17) -0.0105(14) 0.0022(13) -0.0016(13)
C262 0.045(2) 0.0417(18) 0.061(2) 0.0029(16) -0.0060(15) 0.0019(15)
C263 0.0468(19) 0.0474(19) 0.055(2) -0.0025(16) 0.0063(15) -0.0074(16)
N207 0.0310(13) 0.0190(12) 0.0335(13) -0.0008(10) 0.0060(10) 0.0008(10)
C208 0.0314(16) 0.0241(16) 0.0366(16) 0.0015(13) 0.0019(12) 0.0048(13)
C209 0.0265(15) 0.0196(14) 0.0347(16) -0.0015(12) 0.0004(12) 0.0039(11)
C210 0.0235(15) 0.0230(14) 0.0305(15) -0.0013(12) -0.0028(11) 0.0007(12)
C211 0.0282(16) 0.0231(15) 0.0318(15) -0.0025(12) 0.0003(12) 0.0004(12)
C212 0.0318(16) 0.0229(15) 0.0346(16) 0.0005(13) 0.0014(13) 0.0009(12)
C213 0.0346(17) 0.0241(15) 0.0356(16) -0.0014(13) 0.0049(12) -0.0016(13)
C214 0.0375(17) 0.0209(15) 0.0388(16) 0.0002(13) 0.0013(13) 0.0011(13)
F20B 0.075(5) 0.029(4) 0.061(4) 0.011(3) 0.006(4) -0.004(3)
C215 0.0267(15) 0.0247(15) 0.0340(16) -0.0022(12) 0.0001(12) 0.0019(12)
C216 0.0270(15) 0.0244(15) 0.0301(15) -0.0021(12) -0.0020(12) 0.0003(12)
C217 0.0255(15) 0.0250(15) 0.0323(15) -0.0020(12) -0.0002(12) 0.0006(12)
C219 0.0376(17) 0.0209(14) 0.0387(16) 0.0038(13) 0.0048(13) 0.0034(13)
O201 0.0603(14) 0.0265(10) 0.0461(12) 0.0005(9) 0.0217(10) 0.0004(9)
O202 0.0614(14) 0.0190(11) 0.0503(12) 0.0012(9) 0.0174(10) 0.0065(9)
C218 0.0390(17) 0.0269(16) 0.0309(16) 0.0057(13) 0.0089(13) 0.0003(13)
F201 0.0603(14) 0.0265(11) 0.0460(13) 0.0073(10) 0.0207(11) 0.0061(10)
C101 0.0459(18) 0.0361(17) 0.0446(18) -0.0019(14) -0.0012(14) 0.0024(14)
C103 0.0496(19) 0.0281(16) 0.0470(18) 0.0041(14) 0.0097(14) -0.0033(14)
C102 0.0347(17) 0.0279(16) 0.0403(17) -0.0027(14) -0.0016(13) -0.0027(13)
C104 0.053(2) 0.0275(16) 0.052(2) 0.0044(15) 0.0017(16) 0.0009(15)
C105 0.0456(19) 0.0301(17) 0.0499(19) -0.0078(15) 0.0022(15) 0.0021(14)
C106 0.0421(18) 0.0390(18) 0.0410(17) -0.0028(15) 0.0022(14) -0.0001(15)
C107 0.0418(18) 0.0300(16) 0.0394(17) 0.0047(14) -0.0052(14) 0.0009(14)
C111 0.052(2) 0.0402(18) 0.0506(19) -0.0038(15) 0.0034(15) -0.0024(15)
C112 0.0435(18) 0.0278(16) 0.0463(19) -0.0012(14) 0.0043(14) -0.0061(14)
C113 0.055(2) 0.0235(15) 0.048(2) 0.0020(15) 0.0014(15) -0.0024(14)
C114 0.071(2) 0.0322(17) 0.047(2) 0.0027(15) 0.0070(16) -0.0104(17)
C115 0.072(2) 0.0358(19) 0.059(2) -0.0100(17) 0.0250(19) -0.0129(18)
C116 0.049(2) 0.0328(17) 0.075(2) -0.0034(18) 0.0185(18) -0.0006(15)
C117 0.0410(18) 0.0328(17) 0.056(2) 0.0041(15) 0.0029(15) -0.0028(14)

loop_
_atom_type_symbol
_atom_type_description
_atom_type_scat_dispersion_real
_atom_type_scat_dispersion_imag
_atom_type_scat_source
C C 0.0181 0.0091 'International Tables Vol C Tables 4.2.6.8 and 6.1.1.4'
H H 0.0000 0.0000 'International Tables Vol C Tables 4.2.6.8 and 6.1.1.4'
N N 0.0311 0.0180 'International Tables Vol C Tables 4.2.6.8 and 6.1.1.4'
O O 0.0492 0.0322 'International Tables Vol C Tables 4.2.6.8 and 6.1.1.4'
F F 0.0727 0.0534 'International Tables Vol C Tables 4.2.6.8 and 6.1.1.4'

loop_
_geom_angle_atom_site_label_1
_geom_angle_atom_site_label_2
_geom_angle_atom_site_label_3
_geom_angle
_geom_angle_site_symmetry_3
C2 C1 C6 122.4(2) .
C2 C1 N7 118.9(2) .
C6 C1 N7 118.7(2) .
C1 C2 C3 117.7(2) .
C1 C2 C21 123.5(2) .
C3 C2 C21 118.7(2) .
C4 C3 C2 121.3(3) .
C4 C3 H3 119.3 .
C2 C3 H3 119.3 .
C3 C4 C5 119.7(2) .
C3 C4 H4 120.2 .
C5 C4 H4 120.2 .
C4 C5 C6 121.7(2) .
C4 C5 H5 119.2 .
C6 C5 H5 119.2 .
C5 C6 C1 117.2(2) .
C5 C6 C61 119.9(2) .
C1 C6 C61 122.8(2) .
C8 N7 C12 124.0(2) .
C8 N7 C1 117.86(19) .
C12 N7 C1 118.11(18) .
O1 C8 N7 120.6(2) .
O1 C8 C9 122.4(2) .
N7 C8 C9 117.0(2) .
C19 C9 C10 119.4(2) .
C19 C9 C8 119.2(2) .
C10 C9 C8 121.3(2) .
C11 C10 C9 119.1(2) .
C11 C10 C16 120.7(2) .
C9 C10 C16 120.2(2) .
C13 C11 C10 119.1(2) .
C13 C11 C12 119.7(2) .
C10 C11 C12 121.2(2) .
O2 C12 N7 120.1(2) .
O2 C12 C11 122.5(2) .
N7 C12 C11 117.4(2) .
C11 C13 C14 121.2(2) .
C11 C13 H13 119.4 .
C14 C13 H13 119.4 .
C13 C14 C15 122.0(2) .
C13 C14 H14 119.0 .
C15 C14 H14 119.0 .
C14 C15 C16 118.3(2) .
C14 C15 C17 122.9(2) 3_576
C16 C15 C17 118.8(2) 3_576
C10 C16 C15 118.7(2) .
C10 C16 C17 119.8(2) .
C15 C16 C17 121.5(2) .
C18 C17 C16 115.7(2) .
C18 C17 C15 124.6(2) 3_576
C16 C17 C15 119.7(2) 3_576
C19 C18 C17 124.8(2) .
C19 C18 H18 117.6 .
C17 C18 H18 117.6 .
C9 C19 C18 119.9(2) .
C9 C19 H19 120.0 .
C18 C19 H19 120.0 .
C2 C21 C23 110.6(2) .
C2 C21 C22 111.4(2) .
C23 C21 C22 111.1(2) .
C2 C21 H21 107.9 .
C23 C21 H21 107.9 .
C22 C21 H21 107.9 .
C21 C22 H22A 109.5 .
C21 C22 H22B 109.5 .
H22A C22 H22B 109.5 .
C21 C22 H22C 109.5 .
H22A C22 H22C 109.5 .
H22B C22 H22C 109.5 .
C21 C23 H23A 109.5 .
C21 C23 H23B 109.5 .
H23A C23 H23B 109.5 .
C21 C23 H23C 109.5 .
H23A C23 H23C 109.5 .
H23B C23 H23C 109.5 .
C63 C61 C6 113.2(2) .
C63 C61 C62 110.6(3) .
C6 C61 C62 109.0(2) .
C63 C61 H61 107.9 .
C6 C61 H61 107.9 .
C62 C61 H61 107.9 .
C61 C62 H62A 109.5 .
C61 C62 H62B 109.5 .
H62A C62 H62B 109.5 .
C61 C62 H62C 109.5 .
H62A C62 H62C 109.5 .
H62B C62 H62C 109.5 .
C61 C63 H63A 109.5 .
C61 C63 H63B 109.5 .
H63A C63 H63B 109.5 .
C61 C63 H63C 109.5 .
H63A C63 H63C 109.5 .
H63B C63 H63C 109.5 .
C206 C201 C202 123.4(2) .
C206 C201 N207 118.2(2) .
C202 C201 N207 118.4(2) .
C201 C202 C203 116.7(2) .
C201 C202 C221 122.9(2) .
C203 C202 C221 120.4(2) .
C202 C221 C223 112.0(2) .
C202 C221 C222 110.8(2) .
C223 C221 C222 111.3(2) .
C202 C221 H221 107.5 .
C223 C221 H221 107.5 .
C222 C221 H221 107.5 .
C221 C222 H22D 109.5 .
C221 C222 H22E 109.5 .
H22D C222 H22E 109.5 .
C221 C222 H22F 109.5 .
H22D C222 H22F 109.5 .
H22E C222 H22F 109.5 .
C221 C223 H22G 109.5 .
C221 C223 H22H 109.5 .
H22G C223 H22H 109.5 .
C221 C223 H22I 109.5 .
H22G C223 H22I 109.5 .
H22H C223 H22I 109.5 .
C204 C203 C202 121.6(3) .
C204 C203 H203 119.2 .
C202 C203 H203 119.2 .
C205 C204 C203 120.0(2) .
C205 C204 H204 120.0 .
C203 C204 H204 120.0 .
C204 C205 C206 121.3(3) .
C204 C205 H205 119.3 .
C206 C205 H205 119.3 .
C201 C206 C205 117.0(2) .
C201 C206 C261 123.3(2) .
C205 C206 C261 119.7(2) .
C206 C261 C263 111.1(2) .
C206 C261 C262 110.4(2) .
C263 C261 C262 111.8(2) .
C206 C261 H261 107.8 .
C263 C261 H261 107.8 .
C262 C261 H261 107.8 .
C261 C262 H26A 109.5 .
C261 C262 H26B 109.5 .
H26A C262 H26B 109.5 .
C261 C262 H26C 109.5 .
H26A C262 H26C 109.5 .
H26B C262 H26C 109.5 .
C261 C263 H26D 109.5 .
C261 C263 H26E 109.5 .
H26D C263 H26E 109.5 .
C261 C263 H26F 109.5 .
H26D C263 H26F 109.5 .
H26E C263 H26F 109.5 .
C212 N207 C208 125.2(2) .
C212 N207 C201 117.19(19) .
C208 N207 C201 117.59(19) .
O202 C208 N207 121.0(2) .
O202 C208 C209 123.0(2) .
N207 C208 C209 116.0(2) .
C219 C209 C210 119.9(2) .
C219 C209 C208 118.6(2) .
C210 C209 C208 121.5(2) .
C209 C210 C211 119.5(2) .
C209 C210 C216 120.5(2) .
C211 C210 C216 120.0(2) .
C213 C211 C210 120.1(2) .
C213 C211 C212 119.5(2) .
C210 C211 C212 120.4(2) .
O201 C212 N207 120.2(2) .
O201 C212 C211 122.5(2) .
N207 C212 C211 117.3(2) .
C211 C213 C214 120.0(2) .
C211 C213 H213 120.0 .
C214 C213 H213 120.0 .
C215 C214 C213 122.6(2) .
C215 C214 H214 118.7 .
C213 C214 H214 118.7 .
C214 C215 C216 118.4(2) .
C214 C215 C217 122.6(2) 3_676
C216 C215 C217 119.0(2) 3_676
C215 C216 C210 118.8(2) .
C215 C216 C217 122.2(2) .
C210 C216 C217 119.1(2) .
C218 C217 C216 116.6(2) .
C218 C217 C215 124.6(2) 3_676
C216 C217 C215 118.8(2) 3_676
C209 C219 C218 119.5(2) .
C209 C219 H219 120.3 .
C218 C219 H219 120.3 .
C217 C218 C219 124.3(2) .
C217 C218 H218 117.8 .
C219 C218 H218 117.8 .
C102 C101 H10A 109.5 .
C102 C101 H10B 109.5 .
H10A C101 H10B 109.5 .
C102 C101 H10C 109.5 .
H10A C101 H10C 109.5 .
H10B C101 H10C 109.5 .
C104 C103 C102 120.9(3) .
C104 C103 H103 119.6 .
C102 C103 H103 119.6 .
C107 C102 C103 118.0(2) .
C107 C102 C101 121.4(2) .
C103 C102 C101 120.6(2) .
C105 C104 C103 120.3(3) .
C105 C104 H104 119.8 .
C103 C104 H104 119.8 .
C104 C105 C106 119.5(3) .
C104 C105 H105 120.3 .
C106 C105 H105 120.3 .
C107 C106 C105 119.9(3) .
C107 C106 H106 120.1 .
C105 C106 H106 120.1 .
C106 C107 C102 121.4(2) .
C106 C107 H107 119.3 .
C102 C107 H107 119.3 .
C112 C111 H11A 109.5 .
C112 C111 H11B 109.5 .
H11A C111 H11B 109.5 .
C112 C111 H11C 109.5 .
H11A C111 H11C 109.5 .
H11B C111 H11C 109.5 .
C117 C112 C113 117.9(3) .
C117 C112 C111 121.0(3) .
C113 C112 C111 121.1(3) .
C112 C113 C114 120.4(3) .
C112 C113 H113 119.8 .
C114 C113 H113 119.8 .
C115 C114 C113 121.0(3) .
C115 C114 H114 119.5 .
C113 C114 H114 119.5 .
C114 C115 C116 119.1(3) .
C114 C115 H115 120.4 .
C116 C115 H115 120.4 .
C115 C116 C117 120.2(3) .
C115 C116 H116 119.9 .
C117 C116 H116 119.9 .
C116 C117 C112 121.3(3) .
C116 C117 H117 119.3 .
C112 C117 H117 119.3 .

loop_
_geom_bond_atom_site_label_1
_geom_bond_atom_site_label_2
_geom_bond_distance
_geom_bond_site_symmetry_2
C1 C2 1.393(4) .
C1 C6 1.400(3) .
C1 N7 1.463(3) .
C2 C3 1.395(3) .
C2 C21 1.522(4) .
C3 C4 1.379(4) .
C3 H3 0.9500 .
C4 C5 1.379(4) .
C4 H4 0.9500 .
C5 C6 1.395(3) .
C5 H5 0.9500 .
C6 C61 1.518(4) .
N7 C8 1.401(3) .
N7 C12 1.409(3) .
C8 O1 1.218(3) .
C8 C9 1.488(3) .
C9 C19 1.367(3) .
C9 C10 1.417(3) .
C10 C11 1.413(3) .
C10 C16 1.429(3) .
C11 C13 1.374(3) .
C11 C12 1.481(3) .
C12 O2 1.219(3) .
C13 C14 1.389(3) .
C13 H13 0.9500 .
C14 C15 1.395(3) .
C14 H14 0.9500 .
C15 C16 1.434(3) .
C15 C17 1.476(3) 3_576
C16 C17 1.435(3) .
C17 C18 1.393(3) .
C17 C15 1.476(3) 3_576
C18 C19 1.378(3) .
C18 H18 0.9500 .
C19 H19 0.9500 .
C21 C23 1.527(4) .
C21 C22 1.531(4) .
C21 H21 1.0000 .
C22 H22A 0.9800 .
C22 H22B 0.9800 .
C22 H22C 0.9800 .
C23 H23A 0.9800 .
C23 H23B 0.9800 .
C23 H23C 0.9800 .
C61 C63 1.515(4) .
C61 C62 1.524(4) .
C61 H61 1.0000 .
C62 H62A 0.9800 .
C62 H62B 0.9800 .
C62 H62C 0.9800 .
C63 H63A 0.9800 .
C63 H63B 0.9800 .
C63 H63C 0.9800 .
C201 C206 1.394(4) .
C201 C202 1.395(3) .
C201 N207 1.462(3) .
C202 C203 1.396(3) .
C202 C221 1.517(4) .
C221 C223 1.530(4) .
C221 C222 1.530(4) .
C221 H221 1.0000 .
C222 H22D 0.9800 .
C222 H22E 0.9800 .
C222 H22F 0.9800 .
C223 H22G 0.9800 .
C223 H22H 0.9800 .
C223 H22I 0.9800 .
C203 C204 1.379(4) .
C203 H203 0.9500 .
C204 C205 1.374(4) .
C204 H204 0.9500 .
C205 C206 1.400(3) .
C205 H205 0.9500 .
C206 C261 1.517(4) .
C261 C263 1.522(4) .
C261 C262 1.533(4) .
C261 H261 1.0000 .
C262 H26A 0.9800 .
C262 H26B 0.9800 .
C262 H26C 0.9800 .
C263 H26D 0.9800 .
C263 H26E 0.9800 .
C263 H26F 0.9800 .
N207 C212 1.395(3) .
N207 C208 1.401(3) .
C208 O202 1.212(3) .
C208 C209 1.486(3) .
C209 C219 1.370(3) .
C209 C210 1.406(3) .
C210 C211 1.421(3) .
C210 C216 1.430(3) .
C211 C213 1.368(3) .
C211 C212 1.478(3) .
C212 O201 1.220(3) .
C213 C214 1.394(3) .
C213 H213 0.9500 .
C214 C215 1.392(3) .
C214 H214 0.9500 .
C215 C216 1.428(3) .
C215 C217 1.475(3) 3_676
C216 C217 1.439(3) .
C217 C218 1.383(3) .
C217 C215 1.475(3) 3_676
C219 C218 1.387(3) .
C219 H219 0.9500 .
C218 H218 0.9500 .
C101 C102 1.504(4) .
C101 H10A 0.9800 .
C101 H10B 0.9800 .
C101 H10C 0.9800 .
C103 C104 1.387(4) .
C103 C102 1.391(4) .
C103 H103 0.9500 .
C102 C107 1.390(4) .
C104 C105 1.383(4) .
C104 H104 0.9500 .
C105 C106 1.385(4) .
C105 H105 0.9500 .
C106 C107 1.384(4) .
C106 H106 0.9500 .
C107 H107 0.9500 .
C111 C112 1.509(4) .
C111 H11A 0.9800 .
C111 H11B 0.9800 .
C111 H11C 0.9800 .
C112 C117 1.388(4) .
C112 C113 1.391(4) .
C113 C114 1.393(4) .
C113 H113 0.9500 .
C114 C115 1.370(4) .
C114 H114 0.9500 .
C115 C116 1.381(4) .
C115 H115 0.9500 .
C116 C117 1.385(4) .
C116 H116 0.9500 .
C117 H117 0.9500 .

loop_
_geom_torsion_atom_site_label_1
_geom_torsion_atom_site_label_2
_geom_torsion_atom_site_label_3
_geom_torsion_atom_site_label_4
_geom_torsion
_geom_torsion_site_symmetry_1
_geom_torsion_site_symmetry_4
C6 C1 C2 C3 -0.7(4) . .
N7 C1 C2 C3 178.7(2) . .
C6 C1 C2 C21 179.7(2) . .
N7 C1 C2 C21 -0.9(3) . .
C1 C2 C3 C4 -1.1(4) . .
C21 C2 C3 C4 178.5(2) . .
C2 C3 C4 C5 1.4(4) . .
C3 C4 C5 C6 0.1(4) . .
C4 C5 C6 C1 -1.9(4) . .
C4 C5 C6 C61 174.3(2) . .
C2 C1 C6 C5 2.2(4) . .
N7 C1 C6 C5 -177.3(2) . .
C2 C1 C6 C61 -173.9(2) . .
N7 C1 C6 C61 6.7(3) . .
C2 C1 N7 C8 78.9(3) . .
C6 C1 N7 C8 -101.7(3) . .
C2 C1 N7 C12 -98.7(3) . .
C6 C1 N7 C12 80.8(3) . .
C12 N7 C8 O1 178.1(2) . .
C1 N7 C8 O1 0.7(4) . .
C12 N7 C8 C9 -1.4(3) . .
C1 N7 C8 C9 -178.8(2) . .
O1 C8 C9 C19 3.9(4) . .
N7 C8 C9 C19 -176.6(2) . .
O1 C8 C9 C10 -177.5(2) . .
N7 C8 C9 C10 2.1(3) . .
C19 C9 C10 C11 177.3(2) . .
C8 C9 C10 C11 -1.3(4) . .
C19 C9 C10 C16 -2.2(4) . .
C8 C9 C10 C16 179.2(2) . .
C9 C10 C11 C13 -178.7(2) . .
C16 C10 C11 C13 0.8(4) . .
C9 C10 C11 C12 -0.1(4) . .
C16 C10 C11 C12 179.4(2) . .
C8 N7 C12 O2 -179.2(2) . .
C1 N7 C12 O2 -1.9(3) . .
C8 N7 C12 C11 0.1(3) . .
C1 N7 C12 C11 177.5(2) . .
C13 C11 C12 O2 -1.4(4) . .
C10 C11 C12 O2 -179.9(2) . .
C13 C11 C12 N7 179.3(2) . .
C10 C11 C12 N7 0.7(3) . .
C10 C11 C13 C14 -0.9(4) . .
C12 C11 C13 C14 -179.5(2) . .
C11 C13 C14 C15 -0.3(4) . .
C13 C14 C15 C16 1.6(4) . .
C13 C14 C15 C17 -179.6(2) . 3_576
C11 C10 C16 C15 0.5(3) . .
C9 C10 C16 C15 180.0(2) . .
C11 C10 C16 C17 -178.6(2) . .
C9 C10 C16 C17 0.9(3) . .
C14 C15 C16 C10 -1.7(3) . .
C17 C15 C16 C10 179.5(2) 3_576 .
C14 C15 C16 C17 177.4(2) . .
C17 C15 C16 C17 -1.5(4) 3_576 .
C10 C16 C17 C18 1.4(3) . .
C15 C16 C17 C18 -177.7(2) . .
C10 C16 C17 C15 -179.5(2) . 3_576
C15 C16 C17 C15 1.5(4) . 3_576
C16 C17 C18 C19 -2.6(4) . .
C15 C17 C18 C19 178.2(2) 3_576 .
C10 C9 C19 C18 1.1(4) . .
C8 C9 C19 C18 179.7(2) . .
C17 C18 C19 C9 1.5(4) . .
C1 C2 C21 C23 115.7(3) . .
C3 C2 C21 C23 -63.8(3) . .
C1 C2 C21 C22 -120.3(3) . .
C3 C2 C21 C22 60.2(3) . .
C5 C6 C61 C63 40.2(3) . .
C1 C6 C61 C63 -143.9(3) . .
C5 C6 C61 C62 -83.4(3) . .
C1 C6 C61 C62 92.5(3) . .
C206 C201 C202 C203 0.3(4) . .
N207 C201 C202 C203 178.9(2) . .
C206 C201 C202 C221 -180.0(2) . .
N207 C201 C202 C221 -1.4(3) . .
C201 C202 C221 C223 -124.2(3) . .
C203 C202 C221 C223 55.6(3) . .
C201 C202 C221 C222 110.9(3) . .
C203 C202 C221 C222 -69.3(3) . .
C201 C202 C203 C204 0.5(4) . .
C221 C202 C203 C204 -179.3(2) . .
C202 C203 C204 C205 -0.3(4) . .
C203 C204 C205 C206 -0.7(4) . .
C202 C201 C206 C205 -1.2(4) . .
N207 C201 C206 C205 -179.8(2) . .
C202 C201 C206 C261 177.5(2) . .
N207 C201 C206 C261 -1.1(3) . .
C204 C205 C206 C201 1.4(4) . .
C204 C205 C206 C261 -177.4(2) . .
C201 C206 C261 C263 117.9(3) . .
C205 C206 C261 C263 -63.4(3) . .
C201 C206 C261 C262 -117.4(3) . .
C205 C206 C261 C262 61.3(3) . .
C206 C201 N207 C212 89.5(3) . .
C202 C201 N207 C212 -89.2(3) . .
C206 C201 N207 C208 -87.8(3) . .
C202 C201 N207 C208 93.6(3) . .
C212 N207 C208 O202 -179.2(2) . .
C201 N207 C208 O202 -2.2(3) . .
C212 N207 C208 C209 0.4(3) . .
C201 N207 C208 C209 177.4(2) . .
O202 C208 C209 C219 -2.3(4) . .
N207 C208 C209 C219 178.2(2) . .
O202 C208 C209 C210 176.8(2) . .
N207 C208 C209 C210 -2.7(3) . .
C219 C209 C210 C211 -176.8(2) . .
C208 C209 C210 C211 4.1(4) . .
C219 C209 C210 C216 2.1(4) . .
C208 C209 C210 C216 -176.9(2) . .
C209 C210 C211 C213 176.6(2) . .
C216 C210 C211 C213 -2.3(4) . .
C209 C210 C211 C212 -3.1(4) . .
C216 C210 C211 C212 178.0(2) . .
C208 N207 C212 O201 179.5(2) . .
C201 N207 C212 O201 2.5(3) . .
C208 N207 C212 C211 0.6(4) . .
C201 N207 C212 C211 -176.5(2) . .
C213 C211 C212 O201 2.1(4) . .
C210 C211 C212 O201 -178.1(2) . .
C213 C211 C212 N207 -178.9(2) . .
C210 C211 C212 N207 0.8(3) . .
C210 C211 C213 C214 2.7(4) . .
C212 C211 C213 C214 -177.6(2) . .
C211 C213 C214 C215 -0.3(4) . .
C213 C214 C215 C216 -2.5(4) . .
C213 C214 C215 C217 178.6(2) . 3_676
C214 C215 C216 C210 2.8(3) . .
C217 C215 C216 C210 -178.3(2) 3_676 .
C214 C215 C216 C217 -176.0(2) . .
C217 C215 C216 C217 2.9(4) 3_676 .
C209 C210 C216 C215 -179.4(2) . .
C211 C210 C216 C215 -0.5(3) . .
C209 C210 C216 C217 -0.6(3) . .
C211 C210 C216 C217 178.3(2) . .
C215 C216 C217 C218 176.7(2) . .
C210 C216 C217 C218 -2.1(3) . .
C215 C216 C217 C215 -2.9(4) . 3_676
C210 C216 C217 C215 178.3(2) . 3_676
C210 C209 C219 C218 -0.9(4) . .
C208 C209 C219 C218 178.2(2) . .
C216 C217 C218 C219 3.5(4) . .
C215 C217 C218 C219 -176.9(2) 3_676 .
C209 C219 C218 C217 -2.1(4) . .
C104 C103 C102 C107 -0.4(4) . .
C104 C103 C102 C101 178.9(2) . .
C102 C103 C104 C105 0.6(4) . .
C103 C104 C105 C106 -0.8(4) . .
C104 C105 C106 C107 0.7(4) . .
C105 C106 C107 C102 -0.5(4) . .
C103 C102 C107 C106 0.4(4) . .
C101 C102 C107 C106 -178.9(2) . .
C117 C112 C113 C114 -0.7(4) . .
C111 C112 C113 C114 178.6(3) . .
C112 C113 C114 C115 0.2(4) . .
C113 C114 C115 C116 0.9(4) . .
C114 C115 C116 C117 -1.5(4) . .
C115 C116 C117 C112 0.9(4) . .
C113 C112 C117 C116 0.2(4) . .
C111 C112 C117 C116 -179.1(3) . .
